data_4079685
loop_
_publ_author_name
'Fern\'andez-Gal\'an, Rafael'
'Anti\~nolo, Antonio'
'Carrillo-Hermosilla, Fernando'
'L\'opez-Solera, Isabel'
'Otero, Antonio'
'Serrano-Laguna, Amparo'
'Villase\~nor, Elena'

_publ_section_title
;
 Migratory Insertion Reactions in Asymmetrical Guanidinate-Supported
 Zirconium Complexes
;
_journal_issue 23
_journal_name_full Organometallics
_journal_page_first 8360
_journal_paper_doi 10.1021/om300942p
_journal_volume 31
_journal_year 2012
_chemical_formula_sum 'C82.5 H104 Br4 N12 Zr2'
_chemical_formula_weight 1765.86
_chemical_name_systematic
; 
 ? 
;
_space_group_IT_number 2
_symmetry_cell_setting triclinic
_symmetry_space_group_name_Hall '-P 1'
_symmetry_space_group_name_H-M 'P -1'
_atom_sites_solution_hydrogens geom
_atom_sites_solution_primary direct
_atom_sites_solution_secondary difmap
_audit_creation_method SHELXL-97
_cell_angle_alpha 103.345(7)
_cell_angle_beta 93.393(8)
_cell_angle_gamma 95.516(8)
_cell_formula_units_Z 2
_cell_length_a 9.5720(10)
_cell_length_b 17.2005(18)
_cell_length_c 26.670(3)
_cell_measurement_reflns_used 2852
_cell_measurement_temperature 260(2)
_cell_measurement_theta_max 20.1628
_cell_measurement_theta_min 2.5108
_cell_volume 4237.6(8)
_computing_cell_refinement 'Bruker SAINT'
_computing_data_collection 'Bruker APEX'
_computing_data_reduction 'Bruker SAINT'
_computing_molecular_graphics 'Bruker SHELXTL'
_computing_publication_material 'Bruker SHELXTL'
_computing_structure_refinement 'SHELXL-97 (Sheldrick, 1997)'
_computing_structure_solution 'SHELXS-97 (Sheldrick, 1990)'
_diffrn_ambient_temperature 260(2)
_diffrn_measured_fraction_theta_full 0.956
_diffrn_measured_fraction_theta_max 0.956
_diffrn_measurement_device_type 'CCD area detector'
_diffrn_measurement_method 'omega and phi scans'
_diffrn_radiation_monochromator graphite
_diffrn_radiation_source 'fine-focus sealed tube'
_diffrn_radiation_type MoK\a
_diffrn_radiation_wavelength 0.71073
_diffrn_reflns_av_R_equivalents 0.0746
_diffrn_reflns_av_sigmaI/netI 0.2573
_diffrn_reflns_limit_h_max 13
_diffrn_reflns_limit_h_min -13
_diffrn_reflns_limit_k_max 23
_diffrn_reflns_limit_k_min -24
_diffrn_reflns_limit_l_max 38
_diffrn_reflns_limit_l_min -37
_diffrn_reflns_number 41263
_diffrn_reflns_theta_full 30.59
_diffrn_reflns_theta_max 30.59
_diffrn_reflns_theta_min 1.61
_exptl_absorpt_coefficient_mu 2.180
_exptl_absorpt_correction_T_max 0.7461
_exptl_absorpt_correction_T_min 0.6464
_exptl_absorpt_correction_type multi-scan
_exptl_absorpt_process_details SADABS
_exptl_crystal_colour Colorless
_exptl_crystal_density_diffrn 1.384
_exptl_crystal_density_method 'not measured'
_exptl_crystal_description Prismatic
_exptl_crystal_F_000 1806
_exptl_crystal_size_max 0.551
_exptl_crystal_size_mid 0.432
_exptl_crystal_size_min 0.371
_refine_diff_density_max 1.224
_refine_diff_density_min -2.437
_refine_diff_density_rms 0.162
_refine_ls_extinction_method none
_refine_ls_goodness_of_fit_ref 0.848
_refine_ls_hydrogen_treatment constr
_refine_ls_matrix_type full
_refine_ls_number_parameters 918
_refine_ls_number_reflns 24916
_refine_ls_number_restraints 0
_refine_ls_restrained_S_all 0.848
_refine_ls_R_factor_all 0.2367
_refine_ls_R_factor_gt 0.0747
_refine_ls_shift/su_max 0.012
_refine_ls_shift/su_mean 0.000
_refine_ls_structure_factor_coef Fsqd
_refine_ls_weighting_details 'calc w=1/[\s^2^(Fo^2^)+(0.2000P)^2^+0.0000P] where P=(Fo^2^+2Fc^2^)/3'
_refine_ls_weighting_scheme calc
_refine_ls_wR_factor_gt 0.1744
_refine_ls_wR_factor_ref 0.2627
_reflns_number_gt 7753
_reflns_number_total 24916
_reflns_threshold_expression >2sigma(I)
_cod_data_source_file om300942p_si_003.cif
_cod_data_source_block 2
_cod_depositor_comments
;
The following automatic conversions were performed:

'_symmetry_cell_setting' value 'Triclinic' changed to 'triclinic'
according to /home/saulius/struct/CIF-dictionaries/cif_core.dic
dictionary named 'cif_core.dic' version 2.4.2 from 2011-04-26.

Automatic conversion script
Id: cif_fix_values 1891 2012-01-12 08:04:46Z andrius 
;
_cod_original_sg_symbol_H-M P-1
_cod_database_code 4079685

loop_
_symmetry_equiv_pos_as_xyz
'x, y, z'
'-x, -y, -z'

loop_
_atom_site_label
_atom_site_type_symbol
_atom_site_fract_x
_atom_site_fract_y
_atom_site_fract_z
_atom_site_U_iso_or_equiv
_atom_site_adp_type
_atom_site_occupancy
_atom_site_symmetry_multiplicity
_atom_site_calc_flag
_atom_site_refinement_flags
_atom_site_disorder_assembly
_atom_site_disorder_group
Zr1 Zr 0.4793(9) 0.19470(19) 0.25790(12) 0.0356(5) Uani 0.86(4) 1 d P A 1
Zr1A Zr 0.507(3) 0.1923(8) 0.2618(8) 0.017(4) Uiso 0.14(4) 1 d P A 2
Br1 Br 0.56739(10) -0.09093(5) 0.43668(4) 0.0684(3) Uani 1 1 d . A .
Br2 Br -0.07509(10) 0.32324(7) 0.07242(5) 0.0877(4) Uani 1 1 d . A .
N1 N 0.5397(6) 0.3050(3) 0.3188(2) 0.0373(15) Uani 1 1 d . . .
N2 N 0.6023(6) 0.1930(3) 0.3359(2) 0.0418(16) Uani 1 1 d . . .
N3 N 0.6124(6) 0.3074(4) 0.4061(2) 0.0447(16) Uani 1 1 d . . .
H3 H 0.5624 0.3457 0.4173 0.054 Uiso 1 1 calc R A .
N4 N 0.6410(5) 0.2139(4) 0.2052(2) 0.0402(15) Uani 1 1 d . . .
N5 N 0.4179(6) 0.2092(4) 0.1786(2) 0.0410(16) Uani 1 1 d . . .
N6 N 0.5898(6) 0.2299(4) 0.1202(2) 0.0476(18) Uani 1 1 d . . .
H6 H 0.6671 0.2598 0.1201 0.057 Uiso 1 1 calc R A .
C1 C 0.5879(7) 0.2697(4) 0.3557(3) 0.0375(18) Uani 1 1 d . A .
C2 C 0.5360(8) 0.3915(4) 0.3269(3) 0.047(2) Uani 1 1 d . A .
H2 H 0.4828 0.4102 0.3569 0.057 Uiso 1 1 calc R . .
C3 C 0.4597(11) 0.4070(5) 0.2791(3) 0.070(3) Uani 1 1 d . . .
H3A H 0.5090 0.3869 0.2493 0.105 Uiso 1 1 calc R A .
H3B H 0.4563 0.4637 0.2835 0.105 Uiso 1 1 calc R . .
H3C H 0.3655 0.3801 0.2743 0.105 Uiso 1 1 calc R . .
C4 C 0.6838(9) 0.4373(5) 0.3369(3) 0.072(3) Uani 1 1 d . . .
H4A H 0.7325 0.4248 0.3660 0.107 Uiso 1 1 calc R A .
H4B H 0.6770 0.4940 0.3439 0.107 Uiso 1 1 calc R . .
H4C H 0.7348 0.4217 0.3069 0.107 Uiso 1 1 calc R . .
C5 C 0.7140(8) 0.2902(5) 0.4435(3) 0.052(2) Uani 1 1 d . A .
H5 H 0.7194 0.2321 0.4354 0.062 Uiso 1 1 calc R . .
C6 C 0.8565(10) 0.3317(7) 0.4406(5) 0.103(4) Uani 1 1 d . . .
H6A H 0.8841 0.3158 0.4060 0.154 Uiso 1 1 calc R A .
H6B H 0.9233 0.3171 0.4641 0.154 Uiso 1 1 calc R . .
H6C H 0.8538 0.3889 0.4498 0.154 Uiso 1 1 calc R . .
C7 C 0.6661(12) 0.3151(6) 0.4970(3) 0.089(3) Uani 1 1 d . . .
H7A H 0.6586 0.3718 0.5053 0.133 Uiso 1 1 calc R A .
H7B H 0.7332 0.3031 0.5215 0.133 Uiso 1 1 calc R . .
H7C H 0.5759 0.2863 0.4983 0.133 Uiso 1 1 calc R . .
C8 C 0.5535(7) 0.2186(4) 0.1666(3) 0.0383(18) Uani 1 1 d . A .
C9 C 0.7935(7) 0.2112(5) 0.2017(3) 0.046(2) Uani 1 1 d . A .
H9 H 0.8083 0.1899 0.1652 0.056 Uiso 1 1 calc R . .
C10 C 0.8457(10) 0.1563(7) 0.2309(5) 0.109(4) Uani 1 1 d . . .
H10A H 0.8405 0.1782 0.2672 0.163 Uiso 1 1 calc R A .
H10B H 0.9417 0.1494 0.2242 0.163 Uiso 1 1 calc R . .
H10C H 0.7891 0.1052 0.2205 0.163 Uiso 1 1 calc R . .
C11 C 0.8701(9) 0.2949(5) 0.2182(5) 0.095(4) Uani 1 1 d . . .
H11A H 0.8652 0.3154 0.2546 0.143 Uiso 1 1 calc R A .
H11B H 0.8271 0.3293 0.1996 0.143 Uiso 1 1 calc R . .
H11C H 0.9669 0.2934 0.2108 0.143 Uiso 1 1 calc R . .
C12 C 0.5097(9) 0.1960(6) 0.0703(3) 0.066(3) Uani 1 1 d . A .
H12 H 0.4078 0.1865 0.0723 0.079 Uiso 1 1 calc R B 1
C13 C 0.5512(14) 0.2416(7) 0.0312(4) 0.117(5) Uani 1 1 d . . .
H13A H 0.6515 0.2454 0.0298 0.175 Uiso 1 1 calc R A .
H13B H 0.5225 0.2947 0.0407 0.175 Uiso 1 1 calc R . .
H13C H 0.5062 0.2141 -0.0022 0.175 Uiso 1 1 calc R . .
C14 C 0.583(3) 0.1162(13) 0.0482(9) 0.089(8) Uani 0.50 1 d P A 1
H14A H 0.6777 0.1309 0.0416 0.133 Uiso 0.50 1 calc PR A 1
H14B H 0.5309 0.0860 0.0167 0.133 Uiso 0.50 1 calc PR A 1
H14C H 0.5824 0.0840 0.0732 0.133 Uiso 0.50 1 calc PR A 1
C14B C 0.470(3) 0.1117(14) 0.0566(10) 0.101(9) Uani 0.50 1 d P A 2
H14G H 0.4313 0.0951 0.0854 0.121 Uiso 0.50 1 calc PR A 2
H14H H 0.5510 0.0845 0.0476 0.121 Uiso 0.50 1 calc PR A 2
H14I H 0.4004 0.0985 0.0276 0.121 Uiso 0.50 1 calc PR A 2
C21 C 0.5996(8) 0.1327(4) 0.3641(3) 0.0412(19) Uani 1 1 d . A .
C22 C 0.7044(9) 0.0806(5) 0.3582(3) 0.047(2) Uani 1 1 d . . .
H22 H 0.7800 0.0900 0.3392 0.056 Uiso 1 1 calc R A .
C23 C 0.6961(9) 0.0145(5) 0.3807(3) 0.053(2) Uani 1 1 d . A .
H23 H 0.7666 -0.0196 0.3770 0.064 Uiso 1 1 calc R . .
C24 C 0.5838(9) 0.0002(5) 0.4083(3) 0.053(2) Uani 1 1 d . . .
C25 C 0.4812(9) 0.0537(5) 0.4155(3) 0.055(2) Uani 1 1 d . A .
H25 H 0.4069 0.0453 0.4352 0.066 Uiso 1 1 calc R . .
C26 C 0.4897(7) 0.1186(4) 0.3935(3) 0.045(2) Uani 1 1 d . . .
H26 H 0.4208 0.1536 0.3984 0.054 Uiso 1 1 calc R A .
C31 C 0.3064(7) 0.2364(5) 0.1529(3) 0.044(2) Uani 1 1 d . A .
C32 C 0.3088(8) 0.3160(5) 0.1494(3) 0.055(2) Uani 1 1 d . . .
H32 H 0.3881 0.3521 0.1628 0.066 Uiso 1 1 calc R A .
C33 C 0.1966(8) 0.3419(5) 0.1264(3) 0.057(2) Uani 1 1 d . A .
H33 H 0.1985 0.3956 0.1253 0.068 Uiso 1 1 calc R . .
C34 C 0.0811(7) 0.2884(5) 0.1050(3) 0.054(2) Uani 1 1 d . . .
C35 C 0.0769(8) 0.2085(5) 0.1081(3) 0.052(2) Uani 1 1 d . A .
H35 H -0.0011 0.1722 0.0933 0.063 Uiso 1 1 calc R . .
C36 C 0.1875(8) 0.1830(5) 0.1329(3) 0.050(2) Uani 1 1 d . . .
H36 H 0.1826 0.1302 0.1362 0.060 Uiso 1 1 calc R A .
C41 C 0.4728(8) 0.0598(4) 0.2503(3) 0.045(2) Uani 1 1 d . . .
H41A H 0.5675 0.0486 0.2589 0.054 Uiso 1 1 calc R A 1
H41B H 0.4147 0.0461 0.2763 0.054 Uiso 1 1 calc R A 1
C42 C 0.4200(9) 0.0046(5) 0.1996(3) 0.052(2) Uani 1 1 d . A .
C43 C 0.5090(11) -0.0203(5) 0.1616(4) 0.078(3) Uani 1 1 d . . .
H43 H 0.6042 -0.0011 0.1679 0.094 Uiso 1 1 calc R A .
C44 C 0.4622(15) -0.0729(7) 0.1144(4) 0.100(4) Uani 1 1 d . A .
H44 H 0.5259 -0.0880 0.0899 0.121 Uiso 1 1 calc R . .
C45 C 0.3226(15) -0.1026(7) 0.1037(4) 0.100(4) Uani 1 1 d . . .
H45 H 0.2893 -0.1377 0.0723 0.120 Uiso 1 1 calc R A .
C46 C 0.2358(13) -0.0782(6) 0.1412(4) 0.085(4) Uani 1 1 d . A .
H46 H 0.1409 -0.0979 0.1353 0.102 Uiso 1 1 calc R . .
C47 C 0.2823(9) -0.0258(5) 0.1874(3) 0.068(3) Uani 1 1 d . . .
H47 H 0.2174 -0.0103 0.2114 0.081 Uiso 1 1 calc R A .
C51 C 0.2467(7) 0.1963(5) 0.2650(3) 0.054(2) Uani 1 1 d . . .
H51A H 0.2193 0.2462 0.2585 0.065 Uiso 1 1 calc R A 1
H51B H 0.1966 0.1525 0.2385 0.065 Uiso 1 1 calc R A 1
C52 C 0.2030(7) 0.1888(5) 0.3163(3) 0.045(2) Uani 1 1 d . A .
C53 C 0.2183(8) 0.2545(5) 0.3593(4) 0.059(2) Uani 1 1 d . . .
H53 H 0.2519 0.3053 0.3557 0.071 Uiso 1 1 calc R A .
C54 C 0.1843(10) 0.2443(7) 0.4065(4) 0.078(3) Uani 1 1 d . A .
H54 H 0.1990 0.2884 0.4347 0.094 Uiso 1 1 calc R . .
C55 C 0.1286(10) 0.1711(7) 0.4141(4) 0.077(3) Uani 1 1 d . . .
H55 H 0.1042 0.1660 0.4465 0.092 Uiso 1 1 calc R A .
C56 C 0.1105(8) 0.1056(7) 0.3719(4) 0.069(3) Uani 1 1 d . A .
H56 H 0.0726 0.0556 0.3758 0.083 Uiso 1 1 calc R . .
C57 C 0.1489(8) 0.1142(5) 0.3240(3) 0.059(2) Uani 1 1 d . . .
H57 H 0.1384 0.0694 0.2962 0.071 Uiso 1 1 calc R A .
Zr2 Zr 0.96689(7) 0.68435(4) 0.25742(3) 0.0386(2) Uani 1 1 d . . .
Br3 Br 0.66174(11) 0.55160(6) 0.48914(4) 0.0828(4) Uani 1 1 d . . .
Br4 Br 1.30663(10) 0.53632(6) -0.00714(4) 0.0745(3) Uani 1 1 d . . .
N1A N 1.1386(6) 0.7660(3) 0.3063(2) 0.0395(16) Uani 1 1 d . . .
N2A N 0.9515(5) 0.7299(3) 0.3450(2) 0.0375(15) Uani 1 1 d . . .
N3A N 1.1505(6) 0.8057(3) 0.3993(2) 0.0447(17) Uani 1 1 d . . .
H3A1 H 1.2410 0.8098 0.4018 0.054 Uiso 1 1 calc R . .
N4A N 0.8719(7) 0.7738(4) 0.2221(2) 0.0489(17) Uani 1 1 d . . .
N5A N 0.9703(7) 0.6778(4) 0.1711(2) 0.0471(17) Uani 1 1 d . . .
N6A N 0.8572(8) 0.7700(4) 0.1329(2) 0.063(2) Uani 1 1 d . . .
H6A1 H 0.8557 0.8211 0.1378 0.076 Uiso 1 1 calc R . .
C1A C 1.0844(7) 0.7677(4) 0.3516(3) 0.0389(18) Uani 1 1 d . . .
C2A C 1.2699(7) 0.8156(4) 0.3028(3) 0.047(2) Uani 1 1 d . . .
H2A H 1.3451 0.8060 0.3264 0.056 Uiso 1 1 calc R . .
C3A C 1.2502(10) 0.9040(4) 0.3149(3) 0.063(3) Uani 1 1 d . . .
H3D H 1.1810 0.9135 0.2901 0.094 Uiso 1 1 calc R . .
H3E H 1.3380 0.9350 0.3134 0.094 Uiso 1 1 calc R . .
H3F H 1.2189 0.9196 0.3490 0.094 Uiso 1 1 calc R . .
C4A C 1.3073(9) 0.7899(6) 0.2471(3) 0.073(3) Uani 1 1 d . . .
H4D H 1.3238 0.7344 0.2395 0.110 Uiso 1 1 calc R . .
H4E H 1.3908 0.8223 0.2425 0.110 Uiso 1 1 calc R . .
H4F H 1.2309 0.7968 0.2241 0.110 Uiso 1 1 calc R . .
C5A C 1.0843(8) 0.8396(4) 0.4459(3) 0.043(2) Uani 1 1 d . . .
H5A H 1.0309 0.7958 0.4569 0.051 Uiso 1 1 calc R . .
C6A C 1.1936(10) 0.8814(5) 0.4885(3) 0.072(3) Uani 1 1 d . . .
H6D H 1.2599 0.8450 0.4937 0.108 Uiso 1 1 calc R . .
H6E H 1.1490 0.8991 0.5198 0.108 Uiso 1 1 calc R . .
H6F H 1.2419 0.9271 0.4794 0.108 Uiso 1 1 calc R . .
C7A C 0.9847(10) 0.8969(6) 0.4352(3) 0.072(3) Uani 1 1 d . . .
H7D H 1.0359 0.9405 0.4248 0.108 Uiso 1 1 calc R . .
H7E H 0.9393 0.9175 0.4659 0.108 Uiso 1 1 calc R . .
H7F H 0.9149 0.8693 0.4079 0.108 Uiso 1 1 calc R . .
C8A C 0.9001(8) 0.7417(5) 0.1737(3) 0.043(2) Uani 1 1 d . . .
C9A C 0.7781(10) 0.8358(5) 0.2348(3) 0.058(2) Uani 1 1 d . . .
H9A H 0.7037 0.8274 0.2066 0.070 Uiso 1 1 calc R . .
C10A C 0.8597(13) 0.9186(5) 0.2411(4) 0.092(4) Uani 1 1 d . . .
H10D H 0.9254 0.9299 0.2712 0.139 Uiso 1 1 calc R . .
H10E H 0.7952 0.9586 0.2450 0.139 Uiso 1 1 calc R . .
H10F H 0.9099 0.9193 0.2110 0.139 Uiso 1 1 calc R . .
C11A C 0.7115(10) 0.8282(5) 0.2836(3) 0.070(3) Uani 1 1 d . . .
H11D H 0.6616 0.7755 0.2785 0.105 Uiso 1 1 calc R . .
H11E H 0.6471 0.8678 0.2919 0.105 Uiso 1 1 calc R . .
H11F H 0.7836 0.8365 0.3116 0.105 Uiso 1 1 calc R . .
C12A C 0.8122(10) 0.7194(6) 0.0800(3) 0.074(3) Uani 1 1 d . . .
H12A H 0.8679 0.6738 0.0721 0.089 Uiso 1 1 calc R . .
C13A C 0.8346(13) 0.7716(9) 0.0421(4) 0.128(5) Uani 1 1 d . . .
H13D H 0.7816 0.8168 0.0508 0.192 Uiso 1 1 calc R . .
H13E H 0.8035 0.7408 0.0078 0.192 Uiso 1 1 calc R . .
H13F H 0.9329 0.7904 0.0437 0.192 Uiso 1 1 calc R . .
C14A C 0.6606(11) 0.6902(6) 0.0775(4) 0.091(4) Uani 1 1 d . . .
H14D H 0.6453 0.6605 0.1034 0.137 Uiso 1 1 calc R . .
H14E H 0.6316 0.6559 0.0439 0.137 Uiso 1 1 calc R . .
H14F H 0.6067 0.7352 0.0834 0.137 Uiso 1 1 calc R . .
C21A C 0.8929(7) 0.6925(4) 0.3828(3) 0.0345(17) Uani 1 1 d . . .
C22A C 0.7546(7) 0.7067(4) 0.3956(3) 0.045(2) Uani 1 1 d . . .
H22A H 0.7074 0.7431 0.3820 0.054 Uiso 1 1 calc R . .
C23A C 0.6910(9) 0.6657(5) 0.4285(3) 0.061(3) Uani 1 1 d . . .
H23A H 0.6004 0.6749 0.4372 0.073 Uiso 1 1 calc R . .
C24A C 0.7584(9) 0.6125(5) 0.4482(3) 0.051(2) Uani 1 1 d . . .
C25A C 0.8926(9) 0.5983(4) 0.4360(3) 0.055(2) Uani 1 1 d . . .
H25A H 0.9383 0.5620 0.4501 0.066 Uiso 1 1 calc R . .
C26A C 0.9602(8) 0.6379(4) 0.4030(3) 0.043(2) Uani 1 1 d . . .
H26A H 1.0506 0.6276 0.3945 0.051 Uiso 1 1 calc R . .
C31A C 1.0505(7) 0.6450(4) 0.1295(3) 0.0392(18) Uani 1 1 d . . .
C32A C 1.1504(8) 0.6936(5) 0.1131(3) 0.052(2) Uani 1 1 d . . .
H32A H 1.1657 0.7481 0.1293 0.062 Uiso 1 1 calc R . .
C33A C 1.2294(8) 0.6626(5) 0.0724(3) 0.052(2) Uani 1 1 d . . .
H33A H 1.2966 0.6958 0.0610 0.063 Uiso 1 1 calc R . .
C34A C 1.2052(8) 0.5800(5) 0.0489(3) 0.050(2) Uani 1 1 d . . .
C35A C 1.1031(8) 0.5310(5) 0.0652(3) 0.052(2) Uani 1 1 d . . .
H35A H 1.0863 0.4765 0.0492 0.062 Uiso 1 1 calc R . .
C36A C 1.0260(7) 0.5642(4) 0.1057(3) 0.0407(19) Uani 1 1 d . . .
H36A H 0.9572 0.5316 0.1168 0.049 Uiso 1 1 calc R . .
C51A C 1.1043(7) 0.5833(4) 0.2368(3) 0.045(2) Uani 1 1 d . . .
H51C H 1.0525 0.5391 0.2110 0.055 Uiso 1 1 calc R . .
H51D H 1.1870 0.6022 0.2217 0.055 Uiso 1 1 calc R . .
C52A C 1.1496(8) 0.5538(4) 0.2832(3) 0.0448(19) Uani 1 1 d . . .
C53A C 1.0760(9) 0.4882(5) 0.2959(3) 0.057(2) Uani 1 1 d . . .
H53A H 0.9995 0.4603 0.2738 0.068 Uiso 1 1 calc R . .
C54A C 1.1124(11) 0.4627(6) 0.3406(4) 0.073(3) Uani 1 1 d . . .
H54A H 1.0597 0.4193 0.3484 0.088 Uiso 1 1 calc R . .
C55A C 1.2255(12) 0.5019(7) 0.3721(4) 0.083(3) Uani 1 1 d . . .
H55A H 1.2531 0.4844 0.4013 0.100 Uiso 1 1 calc R . .
C56A C 1.3007(10) 0.5685(6) 0.3613(4) 0.066(3) Uani 1 1 d . . .
H56A H 1.3752 0.5969 0.3843 0.079 Uiso 1 1 calc R . .
C57A C 1.2667(8) 0.5923(5) 0.3178(3) 0.053(2) Uani 1 1 d . . .
H57A H 1.3217 0.6352 0.3104 0.064 Uiso 1 1 calc R . .
C41A C 0.7678(8) 0.6056(4) 0.2682(3) 0.048(2) Uani 1 1 d . . .
H41C H 0.7955 0.5645 0.2850 0.058 Uiso 1 1 calc R . .
H41D H 0.7098 0.6387 0.2908 0.058 Uiso 1 1 calc R . .
C42A C 0.6821(8) 0.5659(4) 0.2185(3) 0.043(2) Uani 1 1 d . . .
C43A C 0.7149(8) 0.4974(5) 0.1851(3) 0.051(2) Uani 1 1 d . . .
H43A H 0.7945 0.4740 0.1928 0.061 Uiso 1 1 calc R . .
C44A C 0.6296(9) 0.4632(5) 0.1399(3) 0.060(3) Uani 1 1 d . . .
H44A H 0.6521 0.4163 0.1181 0.072 Uiso 1 1 calc R . .
C45A C 0.5124(9) 0.4971(6) 0.1266(3) 0.065(3) Uani 1 1 d . . .
H45A H 0.4570 0.4751 0.0958 0.078 Uiso 1 1 calc R . .
C46A C 0.4817(10) 0.5628(6) 0.1597(4) 0.068(3) Uani 1 1 d . . .
H46A H 0.4017 0.5862 0.1524 0.081 Uiso 1 1 calc R . .
C47A C 0.5657(8) 0.5967(4) 0.2045(3) 0.057(2) Uani 1 1 d . . .
H47A H 0.5412 0.6431 0.2261 0.068 Uiso 1 1 calc R . .
C64 C 0.0704(8) -0.0055(4) 0.0393(3) 0.077(5) Uiso 0.50 1 d PR . .
C63 C 0.1396(8) 0.0065(4) -0.0295(3) 0.167(12) Uiso 0.50 1 d PR . .
C61 C 0.0451(8) 0.0010(4) -0.0715(3) 0.217(19) Uiso 0.50 1 d PR . .
C62 C 0.0201(8) 0.0002(4) -0.0453(3) 0.47(3) Uiso 1 1 d R . .

loop_
_atom_site_aniso_label
_atom_site_aniso_U_11
_atom_site_aniso_U_22
_atom_site_aniso_U_33
_atom_site_aniso_U_23
_atom_site_aniso_U_13
_atom_site_aniso_U_12
Zr1 0.0300(12) 0.0430(10) 0.0351(9) 0.0169(8) -0.0066(8) -0.0027(7)
Br1 0.0874(6) 0.0522(5) 0.0726(7) 0.0320(5) 0.0014(5) 0.0030(5)
Br2 0.0520(5) 0.1085(8) 0.1173(9) 0.0643(7) -0.0180(5) 0.0057(6)
N1 0.046(3) 0.028(3) 0.038(4) 0.006(3) 0.010(3) 0.005(3)
N2 0.056(4) 0.038(4) 0.031(3) 0.012(3) -0.003(3) 0.000(3)
N3 0.050(4) 0.043(4) 0.038(4) 0.003(3) 0.003(3) 0.011(3)
N4 0.026(3) 0.059(4) 0.037(4) 0.014(3) 0.000(3) 0.008(3)
N5 0.034(3) 0.057(4) 0.034(3) 0.015(3) 0.003(3) 0.001(3)
N6 0.045(3) 0.060(4) 0.036(4) 0.012(3) 0.004(3) -0.007(3)
C1 0.032(3) 0.040(4) 0.039(5) 0.010(4) 0.006(3) -0.001(3)
C2 0.059(5) 0.033(4) 0.051(5) 0.009(4) 0.011(4) 0.005(4)
C3 0.111(7) 0.051(5) 0.049(6) 0.017(4) 0.000(5) 0.006(5)
C4 0.094(7) 0.042(5) 0.072(6) 0.014(4) -0.008(5) -0.024(5)
C5 0.068(5) 0.041(5) 0.042(5) -0.001(4) -0.010(4) 0.018(4)
C6 0.055(6) 0.139(10) 0.113(10) 0.033(8) -0.014(6) 0.011(7)
C7 0.132(9) 0.094(8) 0.043(6) 0.019(5) -0.009(6) 0.029(7)
C8 0.038(4) 0.043(4) 0.036(4) 0.012(3) 0.007(3) 0.001(3)
C9 0.029(3) 0.073(5) 0.042(5) 0.024(4) 0.004(3) 0.001(4)
C10 0.058(6) 0.132(10) 0.162(12) 0.092(9) -0.001(7) 0.005(6)
C11 0.055(5) 0.067(7) 0.144(11) -0.007(6) 0.011(6) -0.012(5)
C12 0.064(5) 0.087(7) 0.035(5) 0.006(5) 0.001(4) -0.025(5)
C13 0.159(11) 0.130(10) 0.061(7) 0.055(7) -0.049(7) -0.033(9)
C14 0.14(2) 0.060(14) 0.056(14) -0.003(11) 0.016(15) -0.001(15)
C14B 0.11(2) 0.089(17) 0.092(19) 0.020(14) 0.002(16) -0.020(16)
C21 0.052(4) 0.040(4) 0.027(4) 0.004(3) -0.004(3) -0.001(4)
C22 0.063(5) 0.047(5) 0.027(4) 0.003(3) 0.007(4) -0.002(4)
C23 0.066(5) 0.046(5) 0.044(5) 0.012(4) -0.016(4) 0.000(4)
C24 0.075(6) 0.039(5) 0.042(5) 0.016(4) -0.018(4) -0.012(4)
C25 0.068(5) 0.053(5) 0.041(5) 0.016(4) -0.009(4) -0.010(5)
C26 0.043(4) 0.050(5) 0.043(5) 0.015(4) -0.001(3) 0.004(4)
C31 0.033(4) 0.063(5) 0.038(4) 0.024(4) -0.005(3) -0.003(4)
C32 0.047(4) 0.070(6) 0.052(5) 0.028(4) -0.006(4) -0.008(4)
C33 0.054(5) 0.056(5) 0.065(6) 0.027(4) -0.006(4) 0.001(4)
C34 0.028(4) 0.082(6) 0.066(6) 0.039(5) 0.003(4) 0.018(4)
C35 0.039(4) 0.066(6) 0.050(5) 0.017(4) -0.003(4) -0.006(4)
C36 0.047(4) 0.055(5) 0.048(5) 0.020(4) -0.003(4) -0.008(4)
C41 0.051(4) 0.053(5) 0.031(4) 0.011(4) -0.004(3) 0.005(4)
C42 0.077(6) 0.041(5) 0.038(5) 0.014(4) 0.001(4) 0.004(4)
C43 0.096(7) 0.060(6) 0.067(7) -0.004(5) -0.003(6) -0.003(6)
C44 0.152(11) 0.085(8) 0.054(7) -0.004(6) 0.031(7) 0.000(8)
C45 0.146(11) 0.078(8) 0.056(7) 0.002(6) -0.012(7) -0.031(8)
C46 0.106(8) 0.076(7) 0.061(7) 0.014(6) -0.022(6) -0.022(7)
C47 0.073(6) 0.069(6) 0.057(6) 0.022(5) -0.012(5) -0.019(5)
C51 0.048(4) 0.066(5) 0.048(5) 0.021(4) 0.001(4) -0.011(4)
C52 0.041(4) 0.049(5) 0.049(5) 0.016(4) 0.014(4) 0.005(4)
C53 0.049(5) 0.062(6) 0.067(6) 0.016(5) 0.014(4) 0.003(4)
C54 0.071(6) 0.108(8) 0.049(6) 0.003(6) 0.013(5) 0.009(6)
C55 0.063(6) 0.111(9) 0.070(7) 0.045(7) 0.021(5) 0.017(6)
C56 0.042(5) 0.095(7) 0.089(8) 0.046(6) 0.035(5) 0.022(5)
C57 0.052(5) 0.068(6) 0.055(5) 0.014(4) 0.014(4) -0.006(4)
Zr2 0.0451(4) 0.0401(4) 0.0286(4) 0.0086(3) 0.0000(3) -0.0044(3)
Br3 0.1040(8) 0.0738(7) 0.0768(7) 0.0329(5) 0.0339(6) -0.0132(6)
Br4 0.0765(6) 0.0951(8) 0.0501(6) 0.0081(5) 0.0210(5) 0.0133(6)
N1A 0.045(3) 0.040(3) 0.030(3) 0.006(3) 0.006(3) -0.009(3)
N2A 0.040(3) 0.040(3) 0.029(3) 0.002(3) 0.009(3) -0.003(3)
N3A 0.046(3) 0.047(4) 0.036(4) 0.006(3) -0.001(3) -0.006(3)
N4A 0.068(4) 0.033(4) 0.043(4) 0.004(3) -0.005(3) 0.010(3)
N5A 0.064(4) 0.043(4) 0.034(4) 0.012(3) -0.002(3) -0.001(3)
N6A 0.095(5) 0.059(5) 0.036(4) 0.017(4) -0.013(4) 0.012(4)
C1A 0.043(4) 0.033(4) 0.040(4) 0.013(3) -0.011(3) 0.000(3)
C2A 0.044(4) 0.053(5) 0.044(5) 0.019(4) -0.006(3) -0.007(4)
C3A 0.087(6) 0.041(5) 0.060(6) 0.011(4) 0.021(5) -0.004(5)
C4A 0.071(6) 0.092(7) 0.053(6) 0.024(5) 0.012(5) -0.022(5)
C5A 0.050(4) 0.046(5) 0.028(4) 0.005(3) 0.003(3) -0.004(4)
C6A 0.088(6) 0.077(6) 0.041(5) 0.011(5) -0.016(5) -0.023(5)
C7A 0.076(6) 0.082(7) 0.049(6) 0.002(5) -0.007(5) 0.004(6)
C8A 0.054(5) 0.034(4) 0.041(5) 0.007(4) 0.003(4) 0.004(4)
C9A 0.079(6) 0.046(5) 0.044(5) 0.003(4) -0.015(4) 0.009(5)
C10A 0.141(10) 0.046(6) 0.092(8) 0.017(5) 0.013(7) 0.014(6)
C11A 0.082(6) 0.060(6) 0.058(6) 0.001(5) -0.003(5) 0.002(5)
C12A 0.083(7) 0.102(8) 0.033(5) -0.003(5) -0.014(5) 0.044(6)
C13A 0.102(9) 0.225(16) 0.065(8) 0.060(9) -0.003(7) -0.004(10)
C14A 0.107(8) 0.073(7) 0.088(8) 0.019(6) -0.005(6) -0.009(6)
C21A 0.038(4) 0.033(4) 0.028(4) -0.001(3) 0.008(3) 0.000(3)
C22A 0.044(4) 0.047(5) 0.041(5) 0.006(4) 0.006(3) 0.005(4)
C23A 0.060(5) 0.068(6) 0.048(5) 0.012(5) 0.010(4) -0.020(5)
C24A 0.062(5) 0.050(5) 0.038(5) 0.014(4) 0.009(4) -0.013(4)
C25A 0.076(6) 0.045(5) 0.041(5) 0.012(4) -0.002(4) -0.013(4)
C26A 0.044(4) 0.040(4) 0.042(5) 0.008(4) -0.003(3) -0.002(3)
C31A 0.050(4) 0.047(5) 0.024(4) 0.013(3) 0.002(3) 0.010(4)
C32A 0.059(5) 0.053(5) 0.042(5) 0.014(4) 0.006(4) -0.001(4)
C33A 0.056(5) 0.057(5) 0.046(5) 0.022(4) 0.005(4) -0.001(4)
C34A 0.064(5) 0.059(5) 0.027(4) 0.008(4) 0.010(4) 0.016(4)
C35A 0.073(5) 0.043(5) 0.040(5) 0.010(4) 0.004(4) 0.008(4)
C36A 0.047(4) 0.044(4) 0.032(4) 0.006(3) 0.012(3) 0.007(3)
C51A 0.041(4) 0.051(5) 0.045(5) 0.014(4) 0.002(3) 0.003(4)
C52A 0.050(4) 0.038(4) 0.047(5) 0.011(4) -0.004(4) 0.010(3)
C53A 0.059(5) 0.046(5) 0.069(6) 0.020(4) -0.008(4) 0.015(4)
C54A 0.084(7) 0.065(6) 0.085(8) 0.043(6) 0.002(6) 0.018(5)
C55A 0.107(9) 0.105(9) 0.055(7) 0.038(6) 0.014(6) 0.056(7)
C56A 0.072(6) 0.063(6) 0.057(6) -0.002(5) -0.011(5) 0.036(5)
C57A 0.045(4) 0.054(5) 0.059(6) 0.011(4) -0.003(4) 0.006(4)
C41A 0.061(5) 0.042(4) 0.035(4) 0.001(3) 0.002(4) -0.008(4)
C42A 0.042(4) 0.041(5) 0.043(5) 0.012(4) -0.008(4) -0.006(4)
C43A 0.053(5) 0.045(5) 0.052(5) 0.008(4) -0.003(4) -0.002(4)
C44A 0.066(6) 0.059(6) 0.043(5) -0.005(4) 0.011(4) -0.011(5)
C45A 0.051(5) 0.086(7) 0.047(6) 0.011(5) -0.012(4) -0.019(5)
C46A 0.069(6) 0.067(6) 0.060(6) 0.008(5) -0.014(5) 0.003(5)
C47A 0.054(5) 0.055(5) 0.052(5) 0.000(4) -0.007(4) -0.002(4)

loop_
_atom_type_symbol
_atom_type_description
_atom_type_scat_dispersion_real
_atom_type_scat_dispersion_imag
_atom_type_scat_source
C C 0.0033 0.0016 'International Tables Vol C Tables 4.2.6.8 and 6.1.1.4'
H H 0.0000 0.0000 'International Tables Vol C Tables 4.2.6.8 and 6.1.1.4'
N N 0.0061 0.0033 'International Tables Vol C Tables 4.2.6.8 and 6.1.1.4'
Br Br -0.2901 2.4595 'International Tables Vol C Tables 4.2.6.8 and 6.1.1.4'
Zr Zr -2.9673 0.5597 'International Tables Vol C Tables 4.2.6.8 and 6.1.1.4'

loop_
_geom_angle_atom_site_label_1
_geom_angle_atom_site_label_2
_geom_angle_atom_site_label_3
_geom_angle
_geom_angle_site_symmetry_1
_geom_angle_site_symmetry_3
N1 Zr1 N4 98.0(3) . .
N1 Zr1 N5 117.2(3) . .
N4 Zr1 N5 59.4(2) . .
N1 Zr1 C51 94.7(4) . .
N4 Zr1 C51 140.9(4) . .
N5 Zr1 C51 82.0(4) . .
N1 Zr1 C41 136.9(4) . .
N4 Zr1 C41 101.0(4) . .
N5 Zr1 C41 105.7(2) . .
C51 Zr1 C41 94.3(3) . .
N1 Zr1 N2 58.2(2) . .
N4 Zr1 N2 105.8(4) . .
N5 Zr1 N2 164.8(4) . .
C51 Zr1 N2 112.3(3) . .
C41 Zr1 N2 79.5(3) . .
N1 Zr1 C8 109.7(2) . .
N4 Zr1 C8 29.0(2) . .
N5 Zr1 C8 30.3(2) . .
C51 Zr1 C8 112.1(4) . .
C41 Zr1 C8 105.5(3) . .
N2 Zr1 C8 134.8(4) . .
N1 Zr1 C1 29.5(2) . .
N4 Zr1 C1 107.3(3) . .
N5 Zr1 C1 146.1(2) . .
C51 Zr1 C1 101.8(3) . .
C41 Zr1 C1 107.5(3) . .
N2 Zr1 C1 29.1(2) . .
C8 Zr1 C1 129.9(2) . .
N4 Zr1A N2 117.5(15) . .
N4 Zr1A N1 102.2(7) . .
N2 Zr1A N1 62.1(7) . .
N4 Zr1A C41 105.9(7) . .
N2 Zr1A C41 85.6(8) . .
N1 Zr1A C41 144.5(11) . .
N4 Zr1A N5 57.6(5) . .
N2 Zr1A N5 172.0(8) . .
N1 Zr1A N5 111.6(9) . .
C41 Zr1A N5 101.7(9) . .
N4 Zr1A C51 130.5(14) . .
N2 Zr1A C51 110.4(6) . .
N1 Zr1A C51 88.9(7) . .
C41 Zr1A C51 89.1(8) . .
N5 Zr1A C51 73.4(10) . .
N4 Zr1A C1 115.5(11) . .
N2 Zr1A C1 30.8(4) . .
N1 Zr1A C1 31.5(4) . .
C41 Zr1A C1 114.4(10) . .
N5 Zr1A C1 143.1(7) . .
C51 Zr1A C1 99.0(5) . .
N4 Zr1A C8 27.8(4) . .
N2 Zr1A C8 145.0(12) . .
N1 Zr1A C8 109.4(5) . .
C41 Zr1A C8 105.6(6) . .
N5 Zr1A C8 29.8(3) . .
C51 Zr1A C8 102.9(12) . .
C1 Zr1A C8 134.2(6) . .
C1 N1 C2 123.5(6) . .
C1 N1 Zr1A 92.1(8) . .
C2 N1 Zr1A 144.2(8) . .
C1 N1 Zr1 97.4(5) . .
C2 N1 Zr1 139.1(5) . .
Zr1A N1 Zr1 7.5(7) . .
C1 N2 C21 124.9(6) . .
C1 N2 Zr1A 94.2(6) . .
C21 N2 Zr1A 131.1(5) . .
C1 N2 Zr1 91.8(5) . .
C21 N2 Zr1 130.3(4) . .
Zr1A N2 Zr1 5.0(5) . .
C1 N3 C5 127.0(7) . .
C8 N4 C9 123.5(6) . .
C8 N4 Zr1A 103.6(10) . .
C9 N4 Zr1A 132.1(10) . .
C8 N4 Zr1 96.4(4) . .
C9 N4 Zr1 139.3(5) . .
Zr1A N4 Zr1 7.3(7) . .
C8 N5 C31 122.9(6) . .
C8 N5 Zr1 93.4(5) . .
C31 N5 Zr1 138.4(5) . .
C8 N5 Zr1A 88.1(7) . .
C31 N5 Zr1A 143.6(7) . .
Zr1 N5 Zr1A 5.5(4) . .
C8 N6 C12 126.0(5) . .
N2 C1 N3 125.1(7) . .
N2 C1 N1 111.0(6) . .
N3 C1 N1 123.8(7) . .
N2 C1 Zr1A 55.0(6) . .
N3 C1 Zr1A 172.3(7) . .
N1 C1 Zr1A 56.4(6) . .
N2 C1 Zr1 59.0(4) . .
N3 C1 Zr1 167.7(5) . .
N1 C1 Zr1 53.2(4) . .
Zr1A C1 Zr1 5.4(5) . .
N1 C2 C3 107.9(6) . .
N1 C2 C4 111.9(7) . .
C3 C2 C4 110.3(6) . .
N3 C5 C6 110.7(7) . .
N3 C5 C7 109.9(7) . .
C6 C5 C7 110.9(8) . .
N4 C8 N6 125.9(6) . .
N4 C8 N5 110.8(6) . .
N6 C8 N5 123.3(7) . .
N4 C8 Zr1 54.5(4) . .
N6 C8 Zr1 179.3(5) . .
N5 C8 Zr1 56.2(4) . .
N4 C8 Zr1A 48.6(8) . .
N6 C8 Zr1A 174.3(9) . .
N5 C8 Zr1A 62.2(8) . .
Zr1 C8 Zr1A 6.0(5) . .
C10 C9 N4 110.6(6) . .
C10 C9 C11 113.1(8) . .
N4 C9 C11 110.2(7) . .
C14B C12 N6 117.5(13) . .
C14B C12 C13 121.9(13) . .
N6 C12 C13 111.2(6) . .
C14B C12 C14 42.6(11) . .
N6 C12 C14 102.7(12) . .
C13 C12 C14 98.4(11) . .
C26 C21 C22 118.8(7) . .
C26 C21 N2 122.1(8) . .
C22 C21 N2 118.9(6) . .
C21 C22 C23 120.4(7) . .
C24 C23 C22 119.8(9) . .
C23 C24 C25 119.7(7) . .
C23 C24 Br1 120.4(8) . .
C25 C24 Br1 120.0(6) . .
C26 C25 C24 120.4(8) . .
C25 C26 C21 120.9(9) . .
C36 C31 C32 119.1(7) . .
C36 C31 N5 118.8(7) . .
C32 C31 N5 122.0(6) . .
C33 C32 C31 121.0(7) . .
C32 C33 C34 119.8(8) . .
C33 C34 C35 119.9(7) . .
C33 C34 Br2 120.4(6) . .
C35 C34 Br2 119.7(5) . .
C36 C35 C34 120.3(6) . .
C35 C36 C31 119.7(7) . .
C42 C41 Zr1A 122.8(9) . .
C42 C41 Zr1 118.4(5) . .
Zr1A C41 Zr1 7.2(7) . .
C47 C42 C43 115.1(8) . .
C47 C42 C41 123.1(8) . .
C43 C42 C41 121.9(8) . .
C42 C43 C44 122.7(10) . .
C45 C44 C43 120.5(11) . .
C46 C45 C44 116.6(10) . .
C45 C46 C47 122.7(10) . .
C42 C47 C46 122.5(10) . .
C52 C51 Zr1 113.7(5) . .
C52 C51 Zr1A 110.5(7) . .
Zr1 C51 Zr1A 3.2(5) . .
C57 C52 C53 117.2(7) . .
C57 C52 C51 120.8(7) . .
C53 C52 C51 122.0(6) . .
C54 C53 C52 120.3(8) . .
C53 C54 C55 122.7(9) . .
C54 C55 C56 117.9(9) . .
C55 C56 C57 120.2(9) . .
C56 C57 C52 121.7(8) . .
N1A Zr2 N4A 98.0(2) . .
N1A Zr2 C51A 92.8(2) . .
N4A Zr2 C51A 139.7(3) . .
N1A Zr2 N5A 114.63(19) . .
N4A Zr2 N5A 58.7(3) . .
C51A Zr2 N5A 81.4(3) . .
N1A Zr2 C41A 138.0(2) . .
N4A Zr2 C41A 100.7(3) . .
C51A Zr2 C41A 96.6(3) . .
N5A Zr2 C41A 107.3(2) . .
N1A Zr2 N2A 59.26(18) . .
N4A Zr2 N2A 104.9(2) . .
C51A Zr2 N2A 113.9(2) . .
N5A Zr2 N2A 162.8(2) . .
C41A Zr2 N2A 79.6(2) . .
N1A Zr2 C1A 29.42(18) . .
N4A Zr2 C1A 105.5(2) . .
C51A Zr2 C1A 102.8(2) . .
N5A Zr2 C1A 142.90(18) . .
C41A Zr2 C1A 108.8(2) . .
N2A Zr2 C1A 30.02(18) . .
N1A Zr2 C8A 109.1(2) . .
N4A Zr2 C8A 29.3(2) . .
C51A Zr2 C8A 110.7(3) . .
N5A Zr2 C8A 29.4(2) . .
C41A Zr2 C8A 105.5(2) . .
N2A Zr2 C8A 134.1(2) . .
C1A Zr2 C8A 128.1(2) . .
C1A N1A C2A 121.6(5) . .
C1A N1A Zr2 96.8(3) . .
C2A N1A Zr2 141.4(4) . .
C1A N2A C21A 122.3(6) . .
C1A N2A Zr2 91.7(4) . .
C21A N2A Zr2 132.3(4) . .
C1A N3A C5A 127.2(6) . .
C8A N4A C9A 123.1(7) . .
C8A N4A Zr2 96.1(5) . .
C9A N4A Zr2 139.2(5) . .
C8A N5A C31A 125.0(6) . .
C8A N5A Zr2 93.3(5) . .
C31A N5A Zr2 138.3(5) . .
C8A N6A C12A 124.9(7) . .
N1A C1A N2A 111.6(6) . .
N1A C1A N3A 125.3(5) . .
N2A C1A N3A 123.1(6) . .
N1A C1A Zr2 53.7(3) . .
N2A C1A Zr2 58.3(3) . .
N3A C1A Zr2 175.8(6) . .
N1A C2A C3A 111.2(7) . .
N1A C2A C4A 106.3(5) . .
C3A C2A C4A 109.0(7) . .
N3A C5A C7A 110.2(7) . .
N3A C5A C6A 110.5(6) . .
C7A C5A C6A 110.3(7) . .
N5A C8A N4A 111.8(7) . .
N5A C8A N6A 125.2(8) . .
N4A C8A N6A 123.0(8) . .
N5A C8A Zr2 57.3(4) . .
N4A C8A Zr2 54.5(4) . .
N6A C8A Zr2 175.9(6) . .
N4A C9A C11A 108.7(7) . .
N4A C9A C10A 109.9(7) . .
C11A C9A C10A 111.6(7) . .
C14A C12A N6A 108.9(8) . .
C14A C12A C13A 109.5(9) . .
N6A C12A C13A 107.8(9) . .
C26A C21A C22A 119.6(6) . .
C26A C21A N2A 122.4(6) . .
C22A C21A N2A 117.7(7) . .
C23A C22A C21A 118.8(8) . .
C24A C23A C22A 121.0(8) . .
C23A C24A C25A 120.5(7) . .
C23A C24A Br3 119.5(6) . .
C25A C24A Br3 119.8(7) . .
C24A C25A C26A 120.4(8) . .
C21A C26A C25A 119.6(7) . .
C32A C31A C36A 120.2(7) . .
C32A C31A N5A 120.0(7) . .
C36A C31A N5A 119.7(6) . .
C31A C32A C33A 120.8(7) . .
C32A C33A C34A 118.6(6) . .
C35A C34A C33A 120.5(7) . .
C35A C34A Br4 119.6(6) . .
C33A C34A Br4 119.8(5) . .
C34A C35A C36A 119.3(7) . .
C31A C36A C35A 120.6(6) . .
C52A C51A Zr2 111.7(5) . .
C53A C52A C57A 115.8(7) . .
C53A C52A C51A 121.9(6) . .
C57A C52A C51A 122.3(6) . .
C52A C53A C54A 122.6(8) . .
C55A C54A C53A 118.9(8) . .
C54A C55A C56A 120.4(9) . .
C57A C56A C55A 120.6(8) . .
C56A C57A C52A 121.7(7) . .
C42A C41A Zr2 113.5(4) . .
C47A C42A C43A 116.4(7) . .
C47A C42A C41A 120.2(8) . .
C43A C42A C41A 123.4(8) . .
C42A C43A C44A 120.4(9) . .
C45A C44A C43A 121.5(9) . .
C46A C45A C44A 117.2(8) . .
C45A C46A C47A 121.4(10) . .
C42A C47A C46A 123.1(8) . .
C62 C64 C61 26.9(5) 2 2
C62 C64 C63 17.4(5) 2 2
C61 C64 C63 43.3(4) 2 2
C62 C64 C63 119.8(10) 2 .
C61 C64 C63 146.5(6) 2 .
C63 C64 C63 104.5(4) 2 .
C62 C63 C61 33.2 . .
C62 C63 C64 13.1(4) . 2
C61 C63 C64 45.7(4) . 2
C62 C63 C64 87.3 . .
C61 C63 C64 120.4 . .
C64 C63 C64 75.5(4) 2 .
C62 C61 C63 59.0 . .
C62 C61 C64 32.7(6) . 2
C63 C61 C64 91.1(6) . 2
C61 C62 C64 120.4(10) . 2
C61 C62 C63 87.8 . .
C64 C62 C63 149.5(9) 2 .

loop_
_geom_bond_atom_site_label_1
_geom_bond_atom_site_label_2
_geom_bond_distance
_geom_bond_site_symmetry_2
Zr1 N1 2.197(6) .
Zr1 N4 2.202(7) .
Zr1 N5 2.238(8) .
Zr1 C51 2.248(12) .
Zr1 C41 2.276(8) .
Zr1 N2 2.335(9) .
Zr1 C8 2.687(7) .
Zr1 C1 2.723(8) .
Zr1A N4 2.112(14) .
Zr1A N2 2.12(3) .
Zr1A N1 2.154(16) .
Zr1A C41 2.217(14) .
Zr1A N5 2.42(3) .
Zr1A C51 2.50(3) .
Zr1A C1 2.58(2) .
Zr1A C8 2.736(18) .
Br1 C24 1.890(7) .
Br2 C34 1.899(8) .
N1 C1 1.351(9) .
N1 C2 1.458(9) .
N2 C1 1.327(9) .
N2 C21 1.415(9) .
N3 C1 1.346(9) .
N3 C5 1.451(10) .
N4 C8 1.312(9) .
N4 C9 1.473(8) .
N5 C8 1.359(8) .
N5 C31 1.408(9) .
N6 C8 1.356(8) .
N6 C12 1.460(9) .
C2 C3 1.522(11) .
C2 C4 1.529(9) .
C5 C6 1.492(11) .
C5 C7 1.503(11) .
C9 C10 1.462(13) .
C9 C11 1.507(10) .
C12 C14B 1.42(2) .
C12 C13 1.493(12) .
C12 C14 1.61(3) .
C21 C26 1.384(9) .
C21 C22 1.399(11) .
C22 C23 1.402(10) .
C23 C24 1.371(11) .
C24 C25 1.402(12) .
C25 C26 1.374(10) .
C31 C36 1.387(8) .
C31 C32 1.393(11) .
C32 C33 1.367(11) .
C33 C34 1.371(9) .
C34 C35 1.393(11) .
C35 C36 1.374(11) .
C41 C42 1.489(10) .
C42 C47 1.362(10) .
C42 C43 1.382(12) .
C43 C44 1.391(13) .
C44 C45 1.372(15) .
C45 C46 1.356(15) .
C46 C47 1.370(12) .
C51 C52 1.485(10) .
C52 C57 1.400(9) .
C52 C53 1.402(11) .
C53 C54 1.363(11) .
C54 C55 1.383(13) .
C55 C56 1.386(13) .
C56 C57 1.388(11) .
Zr2 N1A 2.197(5) .
Zr2 N4A 2.218(7) .
Zr2 C51A 2.267(8) .
Zr2 N5A 2.282(6) .
Zr2 C41A 2.301(6) .
Zr2 N2A 2.304(5) .
Zr2 C1A 2.706(7) .
Zr2 C8A 2.708(8) .
Br3 C24A 1.900(7) .
Br4 C34A 1.879(8) .
N1A C1A 1.339(8) .
N1A C2A 1.471(7) .
N2A C1A 1.354(7) .
N2A C21A 1.430(8) .
N3A C1A 1.373(8) .
N3A C5A 1.456(9) .
N4A C8A 1.335(9) .
N4A C9A 1.454(11) .
N5A C8A 1.332(10) .
N5A C31A 1.426(9) .
N6A C8A 1.350(10) .
N6A C12A 1.490(10) .
C2A C3A 1.512(11) .
C2A C4A 1.523(10) .
C5A C7A 1.496(12) .
C5A C6A 1.497(10) .
C9A C11A 1.509(11) .
C9A C10A 1.525(11) .
C12A C14A 1.482(13) .
C12A C13A 1.510(14) .
C21A C26A 1.376(10) .
C21A C22A 1.417(10) .
C22A C23A 1.379(10) .
C23A C24A 1.351(12) .
C24A C25A 1.374(12) .
C25A C26A 1.384(9) .
C31A C32A 1.368(8) .
C31A C36A 1.379(9) .
C32A C33A 1.395(11) .
C33A C34A 1.404(10) .
C34A C35A 1.385(9) .
C35A C36A 1.388(10) .
C51A C52A 1.501(10) .
C52A C53A 1.390(9) .
C52A C57A 1.414(10) .
C53A C54A 1.399(12) .
C54A C55A 1.351(13) .
C55A C56A 1.390(13) .
C56A C57A 1.349(12) .
C41A C42A 1.496(9) .
C42A C47A 1.348(11) .
C42A C43A 1.379(11) .
C43A C44A 1.388(11) .
C44A C45A 1.378(13) .
C45A C46A 1.334(12) .
C46A C47A 1.373(11) .
C64 C62 0.900(15) 2
C64 C61 1.438(15) 2
C64 C63 2.010(15) 2
C64 C63 2.0348 .
C63 C62 1.1819 .
C63 C61 1.3776 .
C63 C64 2.010(15) 2
C61 C62 0.7546 .
C61 C64 1.438(15) 2
C62 C64 0.900(15) 2
